data_4028190
loop_
_publ_author_name
'Haizhen Jiang'
'Liuming Yan'
'Minjun Xu'
'Wenjun Lu'
'Yeshan Cai'
'Wen Wan'
'Jianhua Yao'
'Shaoxiong Wu'
'Shizheng Zhu'
'Jian Hao'

_publ_section_title
;
 Nucleophile-Dependent Regioselective Reaction of
 (S)-4-Benzyl-2-Fluoroalkyl-1,3-Oxazolines
;
_journal_name_full 'Journal of Organic Chemistry'
_journal_page_first 4261
_journal_page_last 4269
_journal_paper_doi 10.1021/jo400073d
_journal_volume 78
_journal_year 2013
_chemical_formula_sum 'C17 H16 F3 N O2'
_chemical_formula_weight 323.31
_chemical_name_systematic
; 
 ? 
;
_space_group_IT_number 19
_symmetry_cell_setting orthorhombic
_symmetry_space_group_name_Hall 'P 2ac 2ab'
_symmetry_space_group_name_H-M 'P 21 21 21'
_atom_sites_solution_hydrogens geom
_atom_sites_solution_primary direct
_atom_sites_solution_secondary difmap
_audit_creation_method SHELXL-97
_cell_angle_alpha 90.00
_cell_angle_beta 90.00
_cell_angle_gamma 90.00
_cell_formula_units_Z 4
_cell_length_a 5.162(3)
_cell_length_b 8.413(5)
_cell_length_c 37.30(2)
_cell_measurement_reflns_used 1558
_cell_measurement_temperature 296(2)
_cell_measurement_theta_max 19.56
_cell_measurement_theta_min 2.48
_cell_volume 1619.9(16)
_computing_cell_refinement 'Bruker SAINT'
_computing_data_collection 'Bruker APEX2'
_computing_data_reduction 'Bruker SAINT'
_computing_molecular_graphics 'Bruker SHELXTL'
_computing_publication_material 'Bruker SHELXTL'
_computing_structure_refinement 'SHELXL-97 (Sheldrick, 2008)'
_computing_structure_solution 'SHELXS-97 (Sheldrick, 2008)'
_diffrn_ambient_temperature 296(2)
_diffrn_measured_fraction_theta_full 0.998
_diffrn_measured_fraction_theta_max 0.998
_diffrn_measurement_device_type 'Bruker APEX-II CCD'
_diffrn_measurement_method '\f and \w scans'
_diffrn_radiation_monochromator graphite
_diffrn_radiation_source 'fine-focus sealed tube'
_diffrn_radiation_type MoK\a
_diffrn_radiation_wavelength 0.71073
_diffrn_reflns_av_R_equivalents 0.0287
_diffrn_reflns_av_sigmaI/netI 0.0316
_diffrn_reflns_limit_h_max 6
_diffrn_reflns_limit_h_min -5
_diffrn_reflns_limit_k_max 9
_diffrn_reflns_limit_k_min -10
_diffrn_reflns_limit_l_max 44
_diffrn_reflns_limit_l_min -32
_diffrn_reflns_number 8389
_diffrn_reflns_theta_full 25.05
_diffrn_reflns_theta_max 25.05
_diffrn_reflns_theta_min 2.18
_exptl_absorpt_coefficient_mu 0.110
_exptl_absorpt_correction_T_max 0.9891
_exptl_absorpt_correction_T_min 0.9784
_exptl_absorpt_correction_type multi-scan
_exptl_absorpt_process_details sadabs
_exptl_crystal_density_diffrn 1.326
_exptl_crystal_F_000 672
_exptl_crystal_size_max 0.20
_exptl_crystal_size_mid 0.20
_exptl_crystal_size_min 0.10
_refine_diff_density_max 0.719
_refine_diff_density_min -0.426
_refine_diff_density_rms 0.058
_refine_ls_abs_structure_details 'Flack H D (1983), Acta Cryst. A39, 876-881'
_refine_ls_abs_structure_Flack 0(3)
_refine_ls_extinction_coef 0.010(5)
_refine_ls_extinction_expression Fc^*^=kFc[1+0.001xFc^2^\l^3^/sin(2\q)]^-1/4^
_refine_ls_extinction_method SHELXL
_refine_ls_goodness_of_fit_ref 1.105
_refine_ls_hydrogen_treatment constr
_refine_ls_matrix_type full
_refine_ls_number_parameters 209
_refine_ls_number_reflns 2851
_refine_ls_number_restraints 0
_refine_ls_restrained_S_all 1.105
_refine_ls_R_factor_all 0.1100
_refine_ls_R_factor_gt 0.0816
_refine_ls_shift/su_max 0.000
_refine_ls_shift/su_mean 0.000
_refine_ls_structure_factor_coef Fsqd
_refine_ls_weighting_details 'calc w=1/[\s^2^(Fo^2^)+(0.1493P)^2^+0.7532P] where P=(Fo^2^+2Fc^2^)/3'
_refine_ls_weighting_scheme calc
_refine_ls_wR_factor_gt 0.2457
_refine_ls_wR_factor_ref 0.2744
_reflns_number_gt 1928
_reflns_number_total 2851
_reflns_threshold_expression >2sigma(I)
_cod_data_source_file jo400073d_si_002_2.cif
_cod_data_source_block 3ba
_cod_original_cell_volume 1620.1(15)
_cod_database_code 4028190

loop_
_symmetry_equiv_pos_as_xyz
'x, y, z'
'-x+1/2, -y, z+1/2'
'-x, y+1/2, -z+1/2'
'x+1/2, -y+1/2, -z'

loop_
_atom_site_label
_atom_site_type_symbol
_atom_site_fract_x
_atom_site_fract_y
_atom_site_fract_z
_atom_site_U_iso_or_equiv
_atom_site_adp_type
_atom_site_occupancy
_atom_site_symmetry_multiplicity
_atom_site_calc_flag
_atom_site_refinement_flags
_atom_site_disorder_assembly
_atom_site_disorder_group
C1 C 0.7960(12) 0.3672(7) 0.9483(2) 0.0844(18) Uani 1 1 d . A 4
H1 H 0.8816 0.2925 0.9343 0.101 Uiso 1 1 calc R A 4
C2 C 0.8803(14) 0.3948(8) 0.9827(2) 0.093(2) Uani 1 1 d . A 4
H2 H 1.0228 0.3399 0.9916 0.111 Uiso 1 1 calc R A 4
C3 C 0.7538(16) 0.5038(11) 1.00400(18) 0.097(2) Uani 1 1 d . A 4
H3 H 0.8110 0.5216 1.0273 0.117 Uiso 1 1 calc R A 4
C4 C 0.5463(14) 0.5853(9) 0.99125(17) 0.0900(18) Uani 1 1 d . A 4
H4 H 0.4612 0.6592 1.0056 0.108 Uiso 1 1 calc R A 4
C5 C 0.4630(13) 0.5564(7) 0.95632(15) 0.0799(16) Uani 1 1 d . A 4
H5 H 0.3200 0.6115 0.9476 0.096 Uiso 1 1 calc R A 4
C6 C 0.5866(10) 0.4483(6) 0.93420(14) 0.0650(13) Uani 1 1 d . A 4
C7 C 0.4975(10) 0.4206(7) 0.89676(14) 0.0688(14) Uani 1 1 d . A 4
H7A H 0.3183 0.4540 0.8946 0.083 Uiso 1 1 calc R A 4
H7B H 0.5053 0.3077 0.8916 0.083 Uiso 1 1 calc R A 4
C8 C 0.6619(10) 0.5111(6) 0.86909(13) 0.0613(12) Uani 1 1 d . A 4
H8 H 0.8422 0.4767 0.8717 0.074 Uiso 1 1 calc R A 4
C9 C 0.5792(12) 0.4783(7) 0.83101(13) 0.0711(14) Uani 1 1 d . A 4
H9A H 0.5762 0.3648 0.8264 0.085 Uiso 1 1 calc R A 4
H9B H 0.4077 0.5211 0.8266 0.085 Uiso 1 1 calc R A 4
C10 C 0.7445(11) 0.5411(7) 0.77208(14) 0.0691(14) Uani 1 1 d . A 4
C11 C 0.5571(11) 0.4510(7) 0.75497(15) 0.0776(16) Uani 1 1 d . A 4
H11 H 0.4361 0.3943 0.7683 0.093 Uiso 1 1 calc R A 4
C12 C 0.5514(14) 0.4460(9) 0.71835(18) 0.0907(18) Uani 1 1 d . A 4
H12 H 0.4265 0.3844 0.7069 0.109 Uiso 1 1 calc R A 4
C13 C 0.7234(15) 0.5287(10) 0.69836(17) 0.098(2) Uani 1 1 d . A 4
H13 H 0.7164 0.5244 0.6735 0.117 Uiso 1 1 calc R A 4
C14 C 0.9133(14) 0.6214(10) 0.71561(19) 0.100(2) Uani 1 1 d . A 4
H14 H 1.0345 0.6781 0.7023 0.120 Uiso 1 1 calc R A 4
C15 C 0.9166(11) 0.6268(7) 0.75227(17) 0.0808(16) Uani 1 1 d . A 4
H15 H 1.0384 0.6900 0.7639 0.097 Uiso 1 1 calc R A 4
C16 C 0.8571(9) 0.7712(6) 0.88233(12) 0.0561(11) Uani 1 1 d . A 4
C17 C 0.8021(10) 0.9395(7) 0.89258(13) 0.0625(13) Uani 1 1 d . A 4
N1 N 0.6499(7) 0.6826(5) 0.87661(10) 0.0550(10) Uani 1 1 d . A 4
H1A H 0.5003 0.7274 0.8773 0.066 Uiso 1 1 calc R A 4
O1 O 0.7662(8) 0.5547(5) 0.80881(10) 0.0818(12) Uani 1 1 d . A 4
O2 O 1.0827(7) 0.7271(5) 0.88082(11) 0.0798(12) Uani 1 1 d . A 4
F1 F 0.5660(12) 0.9757(6) 0.8977(2) 0.197(4) Uani 1 1 d . A 4
F2 F 0.876(2) 1.0381(6) 0.8718(2) 0.261(6) Uani 1 1 d . A 4
F3 F 0.896(2) 0.9767(9) 0.9211(2) 0.274(6) Uani 1 1 d . A 4

loop_
_atom_site_aniso_label
_atom_site_aniso_U_11
_atom_site_aniso_U_22
_atom_site_aniso_U_33
_atom_site_aniso_U_23
_atom_site_aniso_U_13
_atom_site_aniso_U_12
C1 0.072(4) 0.067(3) 0.114(5) 0.014(3) -0.001(4) 0.008(3)
C2 0.075(4) 0.087(4) 0.116(5) 0.035(4) -0.019(4) -0.001(4)
C3 0.098(5) 0.104(5) 0.090(4) 0.008(4) 0.002(4) -0.018(5)
C4 0.089(4) 0.093(4) 0.088(4) -0.009(3) 0.000(4) 0.006(4)
C5 0.080(4) 0.078(4) 0.082(4) 0.003(3) 0.002(3) 0.018(3)
C6 0.054(3) 0.056(3) 0.085(3) 0.009(2) 0.009(3) -0.001(2)
C7 0.053(3) 0.061(3) 0.092(4) 0.000(3) 0.003(3) 0.000(2)
C8 0.051(3) 0.057(3) 0.077(3) -0.009(2) -0.001(2) 0.001(2)
C9 0.067(3) 0.073(3) 0.074(3) -0.010(3) 0.008(3) -0.007(3)
C10 0.058(3) 0.075(3) 0.074(3) -0.006(3) 0.006(2) -0.005(3)
C11 0.066(3) 0.089(4) 0.078(4) -0.009(3) -0.001(3) -0.004(3)
C12 0.077(4) 0.107(5) 0.088(4) -0.011(4) -0.009(3) -0.001(4)
C13 0.084(4) 0.136(6) 0.073(4) -0.016(4) -0.003(3) 0.016(5)
C14 0.079(4) 0.132(6) 0.088(4) 0.005(4) 0.013(4) -0.007(4)
C15 0.065(3) 0.087(4) 0.091(4) -0.008(3) 0.004(3) 0.001(3)
C16 0.048(3) 0.061(3) 0.059(3) 0.004(2) 0.003(2) -0.001(2)
C17 0.058(3) 0.066(3) 0.064(3) -0.005(3) -0.002(2) -0.003(3)
N1 0.0385(19) 0.055(2) 0.072(2) -0.0088(17) -0.0034(18) 0.0014(16)
O1 0.071(2) 0.099(3) 0.075(2) -0.021(2) 0.0051(19) -0.018(2)
O2 0.045(2) 0.079(2) 0.116(3) -0.007(2) -0.005(2) -0.0018(18)
F1 0.116(4) 0.079(3) 0.397(10) -0.082(5) 0.071(5) 0.001(3)
F2 0.437(15) 0.068(3) 0.277(8) 0.021(4) 0.238(9) 0.030(5)
F3 0.426(15) 0.143(5) 0.254(7) -0.114(5) -0.213(9) 0.090(7)

loop_
_atom_type_symbol
_atom_type_description
_atom_type_scat_dispersion_real
_atom_type_scat_dispersion_imag
_atom_type_scat_source
C C 0.0033 0.0016 'International Tables Vol C Tables 4.2.6.8 and 6.1.1.4'
H H 0.0000 0.0000 'International Tables Vol C Tables 4.2.6.8 and 6.1.1.4'
N N 0.0061 0.0033 'International Tables Vol C Tables 4.2.6.8 and 6.1.1.4'
O O 0.0106 0.0060 'International Tables Vol C Tables 4.2.6.8 and 6.1.1.4'
F F 0.0171 0.0103 'International Tables Vol C Tables 4.2.6.8 and 6.1.1.4'

loop_
_geom_angle_atom_site_label_1
_geom_angle_atom_site_label_2
_geom_angle_atom_site_label_3
_geom_angle
C2 C1 C6 121.3(6)
C1 C2 C3 120.0(6)
C4 C3 C2 120.5(7)
C3 C4 C5 118.9(7)
C6 C5 C4 122.0(6)
C1 C6 C5 117.2(6)
C1 C6 C7 121.5(5)
C5 C6 C7 121.3(5)
C6 C7 C8 112.4(4)
N1 C8 C9 110.3(4)
N1 C8 C7 109.5(4)
C9 C8 C7 112.6(4)
O1 C9 C8 105.8(4)
C15 C10 O1 116.2(5)
C15 C10 C11 119.7(5)
O1 C10 C11 124.0(5)
C12 C11 C10 119.5(6)
C13 C12 C11 121.4(7)
C12 C13 C14 119.4(6)
C15 C14 C13 118.9(7)
C10 C15 C14 121.1(6)
O2 C16 N1 126.3(5)
O2 C16 C17 118.7(5)
N1 C16 C17 115.0(4)
F2 C17 F3 105.3(9)
F2 C17 F1 103.6(7)
F3 C17 F1 100.9(7)
F2 C17 C16 115.5(5)
F3 C17 C16 113.2(5)
F1 C17 C16 116.6(5)
C16 N1 C8 123.4(4)
C10 O1 C9 119.0(4)

loop_
_geom_bond_atom_site_label_1
_geom_bond_atom_site_label_2
_geom_bond_distance
C1 C2 1.374(10)
C1 C6 1.383(8)
C2 C3 1.377(11)
C3 C4 1.358(10)
C4 C5 1.394(8)
C5 C6 1.384(8)
C6 C7 1.489(8)
C7 C8 1.538(7)
C8 N1 1.471(6)
C8 C9 1.509(7)
C9 O1 1.425(7)
C10 C15 1.362(8)
C10 O1 1.379(6)
C10 C11 1.385(8)
C11 C12 1.367(8)
C12 C13 1.352(10)
C13 C14 1.408(10)
C14 C15 1.368(9)
C16 O2 1.223(6)
C16 N1 1.321(6)
C16 C17 1.494(8)
C17 F2 1.197(7)
C17 F3 1.211(7)
C17 F1 1.271(7)

loop_
_geom_hbond_atom_site_label_D
_geom_hbond_atom_site_label_H
_geom_hbond_atom_site_label_A
_geom_hbond_distance_DH
_geom_hbond_distance_HA
_geom_hbond_distance_DA
_geom_hbond_angle_DHA
_geom_hbond_site_symmetry_A
N1 H1A O2 0.86 2.16 2.956(6) 153.8 1_455
